data_7057634
loop_
_publ_author_name
'Viqueira, Joaqu\'in'
'Dur\'an, Mar\'ia L.'
'Garc\'ia-V\'azquez, Jos\'e A.'
'Castro, Jes\'us'
'Platas-Iglesias, Carlos'
'Esteban-G\'omez, David'
'Alzuet-Pi\~na, Gloria'
'Moldes, Angeles'
'Nascimento, Otaciro R.'

_publ_section_title
;
 Modulating the DNA cleavage ability of copper(ii) Schiff bases through
 ternary complex formation
;
_journal_issue 18
_journal_name_full 'New Journal of Chemistry'
_journal_page_first 15170
_journal_paper_doi 10.1039/C8NJ03292K
_journal_volume 42
_journal_year 2018
_chemical_formula_sum 'C39 H30 Cu N5 O3 S'
_chemical_formula_weight 712.28
_space_group_crystal_system triclinic
_space_group_IT_number 2
_space_group_name_Hall '-P 1'
_space_group_name_H-M_alt 'P -1'
_symmetry_space_group_name_Hall '-P 1'
_symmetry_space_group_name_H-M 'P -1'
_atom_sites_solution_hydrogens mixed
_audit_creation_method SHELXL-2014/6
_audit_update_record
;
2018-03-09 deposited with the CCDC.
2018-08-09 downloaded from the CCDC.
;
_cell_angle_alpha 70.384(6)
_cell_angle_beta 83.857(5)
_cell_angle_gamma 86.570(5)
_cell_formula_units_Z 2
_cell_length_a 9.203(3)
_cell_length_b 12.352(4)
_cell_length_c 15.197(5)
_cell_measurement_reflns_used 1977
_cell_measurement_temperature 293(2)
_cell_measurement_theta_max 27.27
_cell_measurement_theta_min 2.80
_cell_volume 1617.4(9)
_computing_cell_refinement 'Bruker SAINT'
_computing_data_collection 'Bruker APEX2'
_computing_data_reduction 'Bruker SAINT'
_computing_molecular_graphics 'ORTEP3 for windows (Farrugia, 1997)'
_computing_structure_refinement 'SHELXL-2014/6 (Sheldrick, 2014)'
_computing_structure_solution 'SHELXS-97 (Sheldrick, 1990)'
_diffrn_ambient_temperature 293(2)
_diffrn_measured_fraction_theta_full 0.998
_diffrn_measured_fraction_theta_max 0.991
_diffrn_measurement_device_type 'Bruker APEX-II CCD'
_diffrn_measurement_method '\f and \w scans'
_diffrn_radiation_monochromator graphite
_diffrn_radiation_source 'fine-focus sealed tube'
_diffrn_radiation_type MoK\a
_diffrn_radiation_wavelength 0.71073
_diffrn_reflns_av_R_equivalents 0.0502
_diffrn_reflns_av_unetI/netI 0.0466
_diffrn_reflns_Laue_measured_fraction_full 0.998
_diffrn_reflns_Laue_measured_fraction_max 0.991
_diffrn_reflns_limit_h_max 11
_diffrn_reflns_limit_h_min -11
_diffrn_reflns_limit_k_max 16
_diffrn_reflns_limit_k_min -16
_diffrn_reflns_limit_l_max 19
_diffrn_reflns_limit_l_min -19
_diffrn_reflns_number 29072
_diffrn_reflns_point_group_measured_fraction_full 0.998
_diffrn_reflns_point_group_measured_fraction_max 0.991
_diffrn_reflns_theta_full 25.242
_diffrn_reflns_theta_max 27.561
_diffrn_reflns_theta_min 1.751
_exptl_absorpt_coefficient_mu 0.788
_exptl_absorpt_correction_T_max 0.9469
_exptl_absorpt_correction_T_min 0.7083
_exptl_absorpt_correction_type psi-scans
_exptl_crystal_colour green
_exptl_crystal_density_diffrn 1.462
_exptl_crystal_description Plate
_exptl_crystal_F_000 736
_exptl_crystal_size_max 0.47
_exptl_crystal_size_mid 0.40
_exptl_crystal_size_min 0.07
_refine_diff_density_max 0.401
_refine_diff_density_min -0.500
_refine_diff_density_rms 0.072
_refine_ls_extinction_method none
_refine_ls_goodness_of_fit_ref 1.039
_refine_ls_hydrogen_treatment constr
_refine_ls_matrix_type full
_refine_ls_number_parameters 443
_refine_ls_number_reflns 7401
_refine_ls_number_restraints 0
_refine_ls_restrained_S_all 1.039
_refine_ls_R_factor_all 0.0517
_refine_ls_R_factor_gt 0.0366
_refine_ls_shift/su_max 0.000
_refine_ls_shift/su_mean 0.000
_refine_ls_structure_factor_coef Fsqd
_refine_ls_weighting_details 'w=1/[\s^2^(Fo^2^)+(0.0334P)^2^+1.4942P] where P=(Fo^2^+2Fc^2^)/3'
_refine_ls_weighting_scheme calc
_refine_ls_wR_factor_gt 0.0844
_refine_ls_wR_factor_ref 0.0919
_reflns_Friedel_coverage 0.000
_reflns_number_gt 6023
_reflns_number_total 7401
_reflns_threshold_expression 'I > 2\s(I)'
_cod_data_source_file c8nj03292k2.cif
_cod_data_source_block 7_4-4bipy_bipy
_cod_depositor_comments 'Adding full bibliography for 7057629--7057635.cif.'
_cod_original_cell_volume 1617.5(9)
_cod_database_code 7057634
_shelx_space_group_comment
;
The symmetry employed for this shelxl refinement is uniquely defined
by the following loop, which should always be used as a source of
symmetry information in preference to the above space-group names.
They are only intended as comments.
;
_shelx_estimated_absorpt_t_min 0.708
_shelx_estimated_absorpt_t_max 0.947
_shelxl_version_number 2014/6

loop_
_space_group_symop_operation_xyz
'x, y, z'
'-x, -y, -z'

loop_
_atom_site_label
_atom_site_type_symbol
_atom_site_fract_x
_atom_site_fract_y
_atom_site_fract_z
_atom_site_U_iso_or_equiv
_atom_site_adp_type
_atom_site_occupancy
_atom_site_site_symmetry_order
_atom_site_calc_flag
_atom_site_refinement_flags_posn
_atom_site_refinement_flags_adp
_atom_site_refinement_flags_occupancy
CT1 H 1.5635 0.1391 -0.0980 0.000 Uiso 0 1 d . U P
CT2 H 0.8546 -0.1829 0.3115 0.000 Uiso 0 1 d . U P
Cu Cu 0.92457(3) 0.28523(2) 0.24265(2) 0.01263(8) Uani 1 1 d . . .
N31 N 1.08120(19) 0.22400(15) 0.14231(13) 0.0167(4) Uani 1 1 d . . .
N32 N 1.6843(2) 0.11728(16) -0.15492(14) 0.0214(4) Uani 1 1 d . . .
C31 C 1.0666(2) 0.2385(2) 0.05225(15) 0.0191(5) Uani 1 1 d . . .
H31 H 0.9757 0.2626 0.0300 0.023 Uiso 1 1 calc R U .
C32 C 1.1786(2) 0.21979(19) -0.00953(16) 0.0188(5) Uani 1 1 d . . .
H32 H 1.1628 0.2328 -0.0717 0.023 Uiso 1 1 calc R U .
C33 C 1.3156(2) 0.18120(18) 0.02194(15) 0.0148(4) Uani 1 1 d . . .
C34 C 1.3298(2) 0.16266(18) 0.11658(15) 0.0157(4) Uani 1 1 d . . .
H34 H 1.4181 0.1354 0.1416 0.019 Uiso 1 1 calc R U .
C35 C 1.2123(2) 0.18505(18) 0.17242(15) 0.0171(4) Uani 1 1 d . . .
H35 H 1.2245 0.1723 0.2351 0.021 Uiso 1 1 calc R U .
C36 C 1.4415(2) 0.16087(17) -0.04064(15) 0.0157(4) Uani 1 1 d . . .
C37 C 1.4246(2) 0.13815(19) -0.12253(16) 0.0191(5) Uani 1 1 d . . .
H37 H 1.3317 0.1365 -0.1407 0.023 Uiso 1 1 calc R U .
C38 C 1.5467(2) 0.11805(19) -0.17664(16) 0.0209(5) Uani 1 1 d . . .
H38 H 1.5326 0.1042 -0.2316 0.025 Uiso 1 1 calc R U .
C39 C 1.5843(2) 0.16172(19) -0.01801(16) 0.0189(5) Uani 1 1 d . . .
H39 H 1.6018 0.1777 0.0355 0.023 Uiso 1 1 calc R U .
C310 C 1.6998(2) 0.13857(19) -0.07575(16) 0.0208(5) Uani 1 1 d . . .
H310 H 1.7939 0.1377 -0.0585 0.025 Uiso 1 1 calc R U .
S1 S 0.73029(6) 0.07316(4) 0.25026(4) 0.01446(12) Uani 1 1 d . . .
O2 O 0.57460(16) 0.06579(13) 0.27799(11) 0.0177(3) Uani 1 1 d . . .
O1 O 0.77297(17) 0.12482(13) 0.15124(10) 0.0200(3) Uani 1 1 d . . .
N11 N 1.00392(18) 0.23417(14) 0.36481(12) 0.0119(3) Uani 1 1 d . . .
N12 N 0.81285(18) 0.14003(15) 0.30227(12) 0.0135(4) Uani 1 1 d . . .
O11 O 1.03465(16) 0.42564(12) 0.20562(10) 0.0160(3) Uani 1 1 d . . .
C11 C 1.1528(2) 0.43913(18) 0.24000(14) 0.0134(4) Uani 1 1 d . . .
C12 C 1.2261(2) 0.54643(18) 0.19563(15) 0.0164(4) Uani 1 1 d . . .
H12 H 1.1867 0.6017 0.1451 0.020 Uiso 1 1 calc R U .
C13 C 1.3505(2) 0.56906(18) 0.22545(16) 0.0184(5) Uani 1 1 d . . .
H13 H 1.3924 0.6405 0.1962 0.022 Uiso 1 1 calc R U .
C14 C 1.4196(2) 0.48661(18) 0.30052(16) 0.0172(4) Uani 1 1 d . . .
C15 C 1.5548(3) 0.5072(2) 0.32670(17) 0.0240(5) Uani 1 1 d . . .
H15 H 1.5983 0.5779 0.2969 0.029 Uiso 1 1 calc R U .
C16 C 1.6233(3) 0.4247(2) 0.39536(17) 0.0259(5) Uani 1 1 d . . .
H16 H 1.7118 0.4399 0.4127 0.031 Uiso 1 1 calc R U .
C17 C 1.5597(2) 0.3174(2) 0.43945(16) 0.0198(5) Uani 1 1 d . . .
H17 H 1.6070 0.2609 0.4853 0.024 Uiso 1 1 calc R U .
C18 C 1.4272(2) 0.29518(19) 0.41516(15) 0.0164(4) Uani 1 1 d . . .
H18 H 1.3868 0.2233 0.4447 0.020 Uiso 1 1 calc R U .
C19 C 1.3515(2) 0.37916(18) 0.34649(14) 0.0136(4) Uani 1 1 d . . .
C110 C 1.2115(2) 0.35912(17) 0.31975(14) 0.0123(4) Uani 1 1 d . . .
C111 C 1.1257(2) 0.26678(17) 0.38264(15) 0.0125(4) Uani 1 1 d . . .
H111 H 1.1599 0.2272 0.4406 0.015 Uiso 1 1 calc R U .
C112 C 0.9122(2) 0.15508(17) 0.43540(14) 0.0123(4) Uani 1 1 d . . .
C113 C 0.9152(2) 0.13303(18) 0.53082(15) 0.0154(4) Uani 1 1 d . . .
H113 H 0.9842 0.1676 0.5524 0.019 Uiso 1 1 calc R U .
C114 C 0.8149(2) 0.05920(19) 0.59432(15) 0.0171(4) Uani 1 1 d . . .
H114 H 0.8174 0.0435 0.6584 0.021 Uiso 1 1 calc R U .
C115 C 0.7108(2) 0.00898(18) 0.56135(15) 0.0160(4) Uani 1 1 d . . .
H115 H 0.6436 -0.0403 0.6038 0.019 Uiso 1 1 calc R U .
C116 C 0.7062(2) 0.03148(17) 0.46603(15) 0.0138(4) Uani 1 1 d . . .
H116 H 0.6359 -0.0027 0.4450 0.017 Uiso 1 1 calc R U .
C117 C 0.8067(2) 0.10538(17) 0.40119(14) 0.0124(4) Uani 1 1 d . . .
C118 C 0.7996(2) -0.07054(18) 0.28461(15) 0.0155(4) Uani 1 1 d . . .
C119 C 0.7156(2) -0.15868(19) 0.34699(15) 0.0160(4) Uani 1 1 d . . .
H119 H 0.6224 -0.1426 0.3706 0.019 Uiso 1 1 calc R U .
C120 C 0.7711(2) -0.27089(19) 0.37396(15) 0.0175(4) Uani 1 1 d . . .
H120 H 0.7146 -0.3297 0.4156 0.021 Uiso 1 1 calc R U .
C121 C 0.9104(2) -0.29622(19) 0.33932(16) 0.0190(5) Uani 1 1 d . . .
C122 C 0.9927(2) -0.2065(2) 0.27569(16) 0.0205(5) Uani 1 1 d . . .
H122 H 1.0855 -0.2224 0.2514 0.025 Uiso 1 1 calc R U .
C123 C 0.9382(2) -0.09473(19) 0.24849(15) 0.0185(5) Uani 1 1 d . . .
H123 H 0.9940 -0.0359 0.2062 0.022 Uiso 1 1 calc R U .
C124 C 0.9707(3) -0.4177(2) 0.37019(19) 0.0276(5) Uani 1 1 d . . .
H12A H 0.9260 -0.4592 0.4315 0.041 Uiso 1 1 calc R U .
H12B H 1.0745 -0.4170 0.3723 0.041 Uiso 1 1 calc R U .
H12C H 0.9502 -0.4545 0.3266 0.041 Uiso 1 1 calc R U .
N21 N 0.76930(18) 0.37348(15) 0.15787(12) 0.0143(4) Uani 1 1 d . . .
C21 C 0.6282(2) 0.34656(18) 0.18069(15) 0.0149(4) Uani 1 1 d . . .
H21 H 0.6014 0.2932 0.2392 0.018 Uiso 1 1 calc R U .
C22 C 0.5210(2) 0.39441(18) 0.12133(15) 0.0143(4) Uani 1 1 d . . .
H22 H 0.4244 0.3730 0.1403 0.017 Uiso 1 1 calc R U .
C23 C 0.5566(2) 0.47479(17) 0.03298(14) 0.0130(4) Uani 1 1 d . . .
C24 C 0.7031(2) 0.50596(18) 0.01136(15) 0.0170(4) Uani 1 1 d . . .
H24 H 0.7327 0.5611 -0.0457 0.020 Uiso 1 1 calc R U .
C25 C 0.8036(2) 0.45457(19) 0.07508(15) 0.0175(4) Uani 1 1 d . . .
H25 H 0.9001 0.4775 0.0597 0.021 Uiso 1 1 calc R U .

loop_
_atom_site_aniso_label
_atom_site_aniso_U_11
_atom_site_aniso_U_22
_atom_site_aniso_U_33
_atom_site_aniso_U_23
_atom_site_aniso_U_13
_atom_site_aniso_U_12
Cu 0.01118(13) 0.01306(13) 0.01134(13) 0.00023(10) -0.00378(9) -0.00277(9)
N31 0.0164(9) 0.0174(9) 0.0149(9) -0.0032(7) -0.0010(7) -0.0041(7)
N32 0.0190(10) 0.0186(10) 0.0263(11) -0.0070(8) -0.0009(8) -0.0025(8)
C31 0.0134(10) 0.0254(12) 0.0180(11) -0.0051(9) -0.0046(8) -0.0021(9)
C32 0.0173(11) 0.0246(12) 0.0145(11) -0.0050(9) -0.0046(8) -0.0023(9)
C33 0.0159(10) 0.0123(10) 0.0162(11) -0.0041(8) -0.0023(8) -0.0033(8)
C34 0.0165(10) 0.0141(10) 0.0168(11) -0.0041(9) -0.0061(8) 0.0003(8)
C35 0.0208(11) 0.0163(10) 0.0138(11) -0.0032(9) -0.0044(8) -0.0022(8)
C36 0.0182(11) 0.0108(10) 0.0165(11) -0.0018(8) -0.0032(8) -0.0015(8)
C37 0.0194(11) 0.0209(11) 0.0186(11) -0.0070(9) -0.0055(9) -0.0035(9)
C38 0.0236(12) 0.0201(11) 0.0212(12) -0.0090(10) -0.0021(9) -0.0038(9)
C39 0.0200(11) 0.0201(11) 0.0173(11) -0.0051(9) -0.0072(9) -0.0021(9)
C310 0.0150(11) 0.0211(11) 0.0246(12) -0.0040(10) -0.0061(9) -0.0012(9)
S1 0.0140(2) 0.0167(3) 0.0121(3) -0.0022(2) -0.00467(19) -0.00479(19)
O2 0.0137(7) 0.0203(8) 0.0188(8) -0.0041(6) -0.0061(6) -0.0035(6)
O1 0.0234(8) 0.0242(8) 0.0111(8) -0.0019(6) -0.0053(6) -0.0081(7)
N11 0.0122(8) 0.0102(8) 0.0123(9) -0.0019(7) -0.0025(6) -0.0017(6)
N12 0.0141(8) 0.0146(9) 0.0108(9) -0.0013(7) -0.0042(7) -0.0045(7)
O11 0.0144(7) 0.0143(7) 0.0166(8) 0.0000(6) -0.0053(6) -0.0030(6)
C11 0.0115(10) 0.0143(10) 0.0142(10) -0.0045(8) -0.0009(8) -0.0012(8)
C12 0.0177(10) 0.0121(10) 0.0162(11) -0.0008(8) -0.0002(8) -0.0010(8)
C13 0.0189(11) 0.0114(10) 0.0221(12) -0.0016(9) 0.0000(9) -0.0051(8)
C14 0.0166(11) 0.0146(10) 0.0216(12) -0.0070(9) -0.0006(8) -0.0053(8)
C15 0.0209(12) 0.0201(11) 0.0297(13) -0.0040(10) -0.0042(10) -0.0112(9)
C16 0.0178(11) 0.0307(13) 0.0296(13) -0.0074(11) -0.0076(10) -0.0090(10)
C17 0.0149(11) 0.0231(12) 0.0212(12) -0.0059(9) -0.0054(9) -0.0011(9)
C18 0.0140(10) 0.0180(11) 0.0173(11) -0.0059(9) 0.0002(8) -0.0044(8)
C19 0.0124(10) 0.0145(10) 0.0142(10) -0.0051(8) -0.0004(8) -0.0023(8)
C110 0.0109(9) 0.0108(9) 0.0141(10) -0.0028(8) 0.0003(8) -0.0018(7)
C111 0.0116(10) 0.0127(10) 0.0134(10) -0.0042(8) -0.0028(7) 0.0003(8)
C112 0.0105(9) 0.0112(9) 0.0137(10) -0.0020(8) -0.0012(7) -0.0010(7)
C113 0.0138(10) 0.0192(11) 0.0139(10) -0.0050(9) -0.0037(8) -0.0038(8)
C114 0.0183(11) 0.0204(11) 0.0110(10) -0.0026(9) -0.0012(8) -0.0032(9)
C115 0.0140(10) 0.0161(10) 0.0155(11) -0.0021(9) 0.0000(8) -0.0029(8)
C116 0.0107(9) 0.0130(10) 0.0174(11) -0.0038(8) -0.0031(8) -0.0024(8)
C117 0.0130(10) 0.0114(9) 0.0127(10) -0.0029(8) -0.0053(8) 0.0013(7)
C118 0.0173(10) 0.0173(10) 0.0137(10) -0.0061(9) -0.0043(8) -0.0050(8)
C119 0.0148(10) 0.0197(11) 0.0155(11) -0.0080(9) -0.0003(8) -0.0041(8)
C120 0.0183(11) 0.0171(11) 0.0180(11) -0.0063(9) -0.0010(8) -0.0053(8)
C121 0.0196(11) 0.0219(11) 0.0192(11) -0.0110(9) -0.0019(9) -0.0031(9)
C122 0.0148(11) 0.0273(12) 0.0225(12) -0.0129(10) 0.0021(9) -0.0036(9)
C123 0.0183(11) 0.0220(11) 0.0147(11) -0.0052(9) 0.0012(8) -0.0073(9)
C124 0.0253(13) 0.0229(12) 0.0354(15) -0.0120(11) 0.0018(10) -0.0013(10)
N21 0.0125(8) 0.0140(9) 0.0140(9) -0.0006(7) -0.0028(7) -0.0018(7)
C21 0.0138(10) 0.0148(10) 0.0133(10) -0.0007(8) -0.0019(8) -0.0003(8)
C22 0.0111(10) 0.0149(10) 0.0146(10) -0.0021(8) -0.0004(8) -0.0013(8)
C23 0.0131(10) 0.0115(10) 0.0134(10) -0.0027(8) -0.0021(8) -0.0004(8)
C24 0.0143(10) 0.0172(11) 0.0143(11) 0.0025(9) -0.0025(8) -0.0034(8)
C25 0.0130(10) 0.0192(11) 0.0161(11) 0.0005(9) -0.0023(8) -0.0044(8)

loop_
_atom_type_symbol
_atom_type_description
_atom_type_scat_dispersion_real
_atom_type_scat_dispersion_imag
_atom_type_scat_source
C C 0.0033 0.0016 'International Tables Vol C Tables 4.2.6.8 and 6.1.1.4'
H H 0.0000 0.0000 'International Tables Vol C Tables 4.2.6.8 and 6.1.1.4'
O O 0.0106 0.0060 'International Tables Vol C Tables 4.2.6.8 and 6.1.1.4'
N N 0.0061 0.0033 'International Tables Vol C Tables 4.2.6.8 and 6.1.1.4'
S S 0.1246 0.1234 'International Tables Vol C Tables 4.2.6.8 and 6.1.1.4'
Cu Cu 0.3201 1.2651 'International Tables Vol C Tables 4.2.6.8 and 6.1.1.4'

loop_
_geom_angle_atom_site_label_1
_geom_angle_atom_site_label_2
_geom_angle_atom_site_label_3
_geom_angle
_geom_angle_site_symmetry_3
O11 Cu N11 90.06(7) .
O11 Cu N12 170.67(7) .
N11 Cu N12 81.51(7) .
O11 Cu N21 88.90(7) .
N11 Cu N21 150.02(7) .
N12 Cu N21 96.40(7) .
O11 Cu N31 88.53(7) .
N11 Cu N31 107.98(7) .
N12 Cu N31 97.82(7) .
N21 Cu N31 101.95(7) .
C31 N31 C35 116.20(19) .
C31 N31 Cu 127.37(15) .
C35 N31 Cu 115.57(14) .
C310 N32 C38 116.1(2) .
N31 C31 C32 123.8(2) .
C31 C32 C33 119.6(2) .
C32 C33 C34 116.6(2) .
C32 C33 C36 122.6(2) .
C34 C33 C36 120.75(19) .
C35 C34 C33 119.5(2) .
N31 C35 C34 124.2(2) .
C37 C36 C39 116.8(2) .
C37 C36 C33 122.65(19) .
C39 C36 C33 120.5(2) .
C38 C37 C36 119.6(2) .
N32 C38 C37 124.1(2) .
C310 C39 C36 119.5(2) .
N32 C310 C39 124.0(2) .
O1 S1 O2 116.31(9) .
O1 S1 N12 106.52(9) .
O2 S1 N12 113.01(10) .
O1 S1 C118 107.21(10) .
O2 S1 C118 105.85(9) .
N12 S1 C118 107.51(10) .
C111 N11 C112 121.89(17) .
C111 N11 Cu 125.67(14) .
C112 N11 Cu 112.44(13) .
C117 N12 S1 121.97(14) .
C117 N12 Cu 110.95(12) .
S1 N12 Cu 126.95(10) .
C11 O11 Cu 125.98(13) .
O11 C11 C110 125.29(18) .
O11 C11 C12 116.98(18) .
C110 C11 C12 117.66(18) .
C13 C12 C11 121.8(2) .
C12 C13 C14 122.00(19) .
C15 C14 C19 119.9(2) .
C15 C14 C13 121.81(19) .
C19 C14 C13 118.25(19) .
C16 C15 C14 121.0(2) .
C15 C16 C17 119.8(2) .
C18 C17 C16 120.3(2) .
C17 C18 C19 121.5(2) .
C18 C19 C14 117.50(19) .
C18 C19 C110 122.96(18) .
C14 C19 C110 119.52(19) .
C11 C110 C111 120.81(18) .
C11 C110 C19 120.14(18) .
C111 C110 C19 118.44(18) .
N11 C111 C110 124.91(19) .
C113 C112 C117 120.88(18) .
C113 C112 N11 124.30(18) .
C117 C112 N11 114.64(18) .
C112 C113 C114 120.00(19) .
C113 C114 C115 119.6(2) .
C116 C115 C114 120.77(19) .
C115 C116 C117 120.32(19) .
C116 C117 C112 118.42(19) .
C116 C117 N12 127.09(18) .
C112 C117 N12 114.46(17) .
C119 C118 C123 120.1(2) .
C119 C118 S1 120.22(17) .
C123 C118 S1 119.64(16) .
C120 C119 C118 119.8(2) .
C119 C120 C121 120.7(2) .
C120 C121 C122 118.7(2) .
C120 C121 C124 120.4(2) .
C122 C121 C124 121.0(2) .
C123 C122 C121 121.0(2) .
C122 C123 C118 119.7(2) .
C25 N21 C21 117.19(18) .
C25 N21 Cu 122.14(14) .
C21 N21 Cu 120.52(14) .
N21 C21 C22 122.94(19) .
C21 C22 C23 120.31(19) .
C22 C23 C24 116.33(18) .
C22 C23 C23 121.1(2) 2_665
C24 C23 C23 122.5(2) 2_665
C25 C24 C23 119.71(19) .
N21 C25 C24 123.39(19) .

loop_
_geom_bond_atom_site_label_1
_geom_bond_atom_site_label_2
_geom_bond_distance
_geom_bond_site_symmetry_2
Cu O11 1.9452(15) .
Cu N11 1.9562(18) .
Cu N12 2.0063(17) .
Cu N21 2.0384(18) .
Cu N31 2.2690(19) .
N31 C31 1.340(3) .
N31 C35 1.341(3) .
N32 C310 1.338(3) .
N32 C38 1.341(3) .
C31 C32 1.381(3) .
C32 C33 1.397(3) .
C33 C34 1.398(3) .
C33 C36 1.483(3) .
C34 C35 1.376(3) .
C36 C37 1.390(3) .
C36 C39 1.395(3) .
C37 C38 1.381(3) .
C39 C310 1.383(3) .
S1 O1 1.4438(16) .
S1 O2 1.4490(16) .
S1 N12 1.5894(17) .
S1 C118 1.773(2) .
N11 C111 1.298(3) .
N11 C112 1.421(2) .
N12 C117 1.414(3) .
O11 C11 1.298(2) .
C11 C110 1.418(3) .
C11 C12 1.441(3) .
C12 C13 1.353(3) .
C13 C14 1.428(3) .
C14 C15 1.408(3) .
C14 C19 1.423(3) .
C15 C16 1.369(3) .
C16 C17 1.400(3) .
C17 C18 1.380(3) .
C18 C19 1.411(3) .
C19 C110 1.451(3) .
C110 C111 1.433(3) .
C112 C113 1.386(3) .
C112 C117 1.409(3) .
C113 C114 1.391(3) .
C114 C115 1.391(3) .
C115 C116 1.385(3) .
C116 C117 1.401(3) .
C118 C119 1.390(3) .
C118 C123 1.390(3) .
C119 C120 1.389(3) .
C120 C121 1.391(3) .
C121 C122 1.401(3) .
C121 C124 1.505(3) .
C122 C123 1.381(3) .
N21 C25 1.339(3) .
N21 C21 1.340(3) .
C21 C22 1.378(3) .
C22 C23 1.395(3) .
C23 C24 1.398(3) .
C23 C23 1.485(4) 2_665
C24 C25 1.380(3) .

loop_
_geom_hbond_atom_site_label_D
_geom_hbond_atom_site_label_H
_geom_hbond_atom_site_label_A
_geom_hbond_distance_DH
_geom_hbond_distance_HA
_geom_hbond_distance_DA
_geom_hbond_angle_DHA
_geom_hbond_site_symmetry_A
C34 H34 O2 0.93 2.53 3.378(3) 151.7 1_655
C39 H39 O1 0.93 2.39 3.148(3) 138.8 1_655
C115 H115 O2 0.93 2.51 3.334(3) 148.4 2_656
C122 H122 N32 0.93 2.59 3.360(3) 140.3 2_855
C113 H113 CT2 0.93 2.73 3.584(2) 152.6 2_756
C13 H13 CT1 0.93 2.66 3.563(2) 163.8 2_865
C31 H31 O1 0.93 2.70 3.115(3) 107.7 .
C124 H12C O11 0.96 2.75 3.625(3) 152.1 1_545
